data_7043427
loop_
_publ_author_name
'Park, Sungho V.'
'Berry, John F.'

_publ_section_title
;
 Synthesis, characterization and solution behavior of a systematic series
 of pentapyridyl-supported RuII complexes: Comparison to bimetallic
 analogs
;
_journal_name_full 'Dalton Trans.'
_journal_paper_doi 10.1039/C7DT01847A
_journal_year 2017
_chemical_formula_moiety 'C29 H27 N5 O Ru, 2(F6 P), 2(H2 O)'
_chemical_formula_sum 'C29 H31 F12 N5 O3 P2 Ru'
_chemical_formula_weight 888.60
_space_group_crystal_system triclinic
_space_group_IT_number 2
_space_group_name_Hall '-P 1'
_space_group_name_H-M_alt 'P -1'
_symmetry_space_group_name_Hall '-P 1'
_symmetry_space_group_name_H-M 'P -1'
_atom_sites_solution_hydrogens mixed
_atom_sites_solution_primary dual
_audit_creation_date 2017-06-13
_audit_creation_method
;
Olex2 1.2
(compiled 2017.03.28 svn.r3405 for OlexSys, GUI svn.r5337)
;
_audit_update_record
;
2017-06-16 deposited with the CCDC.
2017-06-26 downloaded from the CCDC.
;
_cell_angle_alpha 82.409(11)
_cell_angle_beta 65.522(13)
_cell_angle_gamma 64.36(2)
_cell_formula_units_Z 2
_cell_length_a 11.563(4)
_cell_length_b 12.841(5)
_cell_length_c 13.303(5)
_cell_measurement_reflns_used 4837
_cell_measurement_temperature 100(2)
_cell_measurement_theta_max 24.38
_cell_measurement_theta_min 2.37
_cell_volume 1618.0(11)
_computing_cell_refinement 'SAINT v8.37A (Bruker, 2015)'
_computing_data_collection 'APEX2 Ver. 2014.11-0 (Bruker-AXS, 2014)'
_computing_data_reduction 'SAINT v8.37A (Bruker, 2015)'
_computing_molecular_graphics 'Olex2 (Dolomanov et al., 2009)'
_computing_publication_material 'Olex2 (Dolomanov et al., 2009)'
_computing_structure_refinement 'ShelXL (Sheldrick, 2015)'
_computing_structure_solution 'ShelXT (Sheldrick, 2015)'
_diffrn_ambient_temperature 100.0
_diffrn_detector_area_resol_mean 7.9
_diffrn_detector_type 'CCD area detector'
_diffrn_measured_fraction_theta_full 1.000
_diffrn_measured_fraction_theta_max 0.998
_diffrn_measurement_device 'three-circle diffractometer'
_diffrn_measurement_device_type 'Bruker APEX-II CCD'
_diffrn_measurement_method '\f and \w scans'
_diffrn_radiation_type MoK\a
_diffrn_radiation_wavelength 0.71073
_diffrn_reflns_av_R_equivalents 0.0734
_diffrn_reflns_av_unetI/netI 0.0777
_diffrn_reflns_Laue_measured_fraction_full 1.000
_diffrn_reflns_Laue_measured_fraction_max 0.998
_diffrn_reflns_limit_h_max 15
_diffrn_reflns_limit_h_min -14
_diffrn_reflns_limit_k_max 16
_diffrn_reflns_limit_k_min -16
_diffrn_reflns_limit_l_max 17
_diffrn_reflns_limit_l_min -17
_diffrn_reflns_number 32212
_diffrn_reflns_point_group_measured_fraction_full 1.000
_diffrn_reflns_point_group_measured_fraction_max 0.998
_diffrn_reflns_theta_full 25.242
_diffrn_reflns_theta_max 27.513
_diffrn_reflns_theta_min 1.685
_diffrn_standards_number 0
_exptl_absorpt_coefficient_mu 0.695
_exptl_absorpt_correction_T_max 0.8014
_exptl_absorpt_correction_T_min 0.7149
_exptl_absorpt_correction_type multi-scan
_exptl_absorpt_process_details
;
SADABS-2014/5 (Krause et al., 2015) was used for absorption correction.
;
_exptl_crystal_colour yellow
_exptl_crystal_colour_primary yellow
_exptl_crystal_density_diffrn 1.824
_exptl_crystal_density_method 'not measured'
_exptl_crystal_description Plate
_exptl_crystal_F_000 892
_exptl_crystal_size_max 0.409
_exptl_crystal_size_mid 0.237
_exptl_crystal_size_min 0.044
_refine_diff_density_max 0.811
_refine_diff_density_min -0.577
_refine_diff_density_rms 0.102
_refine_ls_extinction_method none
_refine_ls_goodness_of_fit_ref 1.024
_refine_ls_hydrogen_treatment constr
_refine_ls_matrix_type full
_refine_ls_number_parameters 543
_refine_ls_number_reflns 7421
_refine_ls_number_restraints 104
_refine_ls_restrained_S_all 1.026
_refine_ls_R_factor_all 0.0795
_refine_ls_R_factor_gt 0.0472
_refine_ls_shift/su_max 0.000
_refine_ls_shift/su_mean 0.000
_refine_ls_structure_factor_coef Fsqd
_refine_ls_weighting_details 'w=1/[\s^2^(Fo^2^)+(0.0649P)^2^] where P=(Fo^2^+2Fc^2^)/3'
_refine_ls_weighting_scheme calc
_refine_ls_wR_factor_gt 0.1168
_refine_ls_wR_factor_ref 0.1250
_reflns_Friedel_coverage 0.000
_reflns_number_gt 4962
_reflns_number_total 7421
_reflns_threshold_expression 'I > 2\s(I)'
_cod_data_source_file c7dt01847a2.cif
_cod_data_source_block 3
_cod_original_cell_volume 1618.1(10)
_cod_database_code 7043427
_shelx_shelxl_version_number 2016/6
_shelx_space_group_comment
;
The symmetry employed for this shelxl refinement is uniquely defined
by the following loop, which should always be used as a source of
symmetry information in preference to the above space-group names.
They are only intended as comments.
;
_olex2_refinement_description
;
1. Fixed Uiso
 At 1.2 times of:
  All C(H) groups
 At 1.5 times of:
  All C(H,H,H) groups, All O(H,H) groups
2. Restrained distances
 P2A-F7A = P2A-F11A = P2A-F12A = P2A-F9A = P2A-F10A = P2A-F8A
 1.59684 with sigma of 0.01
 F7A-F8A = F7A-F9A = F7A-F10A = F7A-F12A = F12A-F8A = F12A-F10A = F12A-F11A =
 F10A-F9A = F10A-F11A = F8A-F9A
 2.257932 with sigma of 0.015
 P2-F7 = P2-F11 = P2-F12 = P2-F9 = P2-F10 = P2-F8
 1.59684 with sigma of 0.01
 F7-F8 = F7-F9 = F7-F10 = F7-F12 = F12-F8 = F12-F10 = F12-F11 = F10-F9 = F10-
 F11 = F8-F9
 2.257932 with sigma of 0.015
3. Rigid bond restraints
 P2A, F7A, F11A, F12A, F9A, F10A, F8A
 with sigma for 1-2 distances of 0.01 and sigma for 1-3 distances of 0.01
 P2, F7, F11, F12, F9, F10, F8
 with sigma for 1-2 distances of 0.01 and sigma for 1-3 distances of 0.01
4. Uiso/Uaniso restraints and constraints
F7 \\sim F11: within 2A with sigma of 0.008 and sigma for terminal atoms of
0.016
F10 \\sim F8: within 2A with sigma of 0.008 and sigma for terminal atoms of
0.016
F7A \\sim F11A: within 2A with sigma of 0.008 and sigma for terminal atoms of
0.016
F12A \\sim F9A: within 2A with sigma of 0.008 and sigma for terminal atoms of
0.016
F8A \\sim F10A: within 2A with sigma of 0.008 and sigma for terminal atoms of
0.016
F9 \\sim F12: within 2A with sigma of 0.008 and sigma for terminal atoms of
0.016
Uanis(F7) \\sim Ueq, Uanis(F8) \\sim Ueq, Uanis(F9) \\sim Ueq, Uanis(F10) \\sim
Ueq, Uanis(F11) \\sim Ueq: with sigma of 0.01 and sigma for terminal atoms of
0.02
5. Others
 1(DFIX)=1(DFIX)=FVAR(1)
 1(DFIX)=1(DFIX)=1.414*FVAR(2)
 Sof(P2A)=Sof(F8A)=Sof(F7A)=Sof(F12A)=Sof(F10A)=Sof(F11A)=Sof(F9A)=1-FVAR(2)
 Sof(P2)=Sof(F7)=Sof(F11)=Sof(F10)=Sof(F8)=Sof(F9)=Sof(F12)=FVAR(2)
6.a Free rotating group:
 O2(H2A,H2B), O3(H3A,H3B)
6.b Rotating group:
 O1(H1A,H1B)
6.c Aromatic/amide H refined with riding coordinates:
 C29(H29), C17(H17), C14(H14), C9(H9), C24(H24), C28(H28), C12(H12), C16(H16),
 C27(H27), C26(H26), C2(H2), C22(H22), C3(H3), C21(H21), C23(H23), C15(H15),
 C4(H4), C10(H10), C11(H11)
6.d Idealised Me refined as rotating group:
 C7(H7A,H7B,H7C), C19(H19A,H19B,H19C)
;
_olex2_submission_special_instructions 'No special instructions were received'

loop_
_space_group_symop_operation_xyz
'x, y, z'
'-x, -y, -z'

loop_
_atom_site_label
_atom_site_type_symbol
_atom_site_fract_x
_atom_site_fract_y
_atom_site_fract_z
_atom_site_U_iso_or_equiv
_atom_site_adp_type
_atom_site_occupancy
_atom_site_site_symmetry_order
_atom_site_calc_flag
_atom_site_refinement_flags_posn
_atom_site_refinement_flags_adp
_atom_site_refinement_flags_occupancy
_atom_site_disorder_assembly
_atom_site_disorder_group
Ru1 Ru 0.28501(3) 0.67682(3) 0.31036(3) 0.02390(11) Uani 1 1 d . . . . .
P1 P 0.61936(12) 0.16560(9) 0.32836(9) 0.0309(3) Uani 1 1 d . . . . .
F1 F 0.7059(3) 0.0642(2) 0.2345(2) 0.0409(6) Uani 1 1 d . . . . .
F2 F 0.7117(3) 0.0944(2) 0.3965(2) 0.0484(7) Uani 1 1 d . . . . .
F3 F 0.5124(3) 0.1098(3) 0.3933(2) 0.0568(8) Uani 1 1 d . . . . .
F4 F 0.5279(3) 0.2381(2) 0.2596(2) 0.0491(7) Uani 1 1 d . . . . .
O1 O 0.3922(3) 0.5769(2) 0.4140(2) 0.0353(7) Uani 1 1 d . . . . .
H1A H 0.485147 0.537037 0.373672 0.053 Uiso 1 1 d GR . . . .
H1B H 0.358409 0.524315 0.450130 0.053 Uiso 1 1 d GR . . . .
F5 F 0.5291(3) 0.2695(2) 0.4222(2) 0.0595(8) Uani 1 1 d . . . . .
F6 F 0.7241(3) 0.2245(3) 0.2654(3) 0.0676(9) Uani 1 1 d . . . . .
N1 N 0.1829(3) 0.7678(3) 0.2154(3) 0.0244(7) Uani 1 1 d . . . . .
N2 N 0.1119(3) 0.7719(3) 0.4459(3) 0.0268(8) Uani 1 1 d . . . . .
N3 N 0.1835(3) 0.5696(3) 0.3384(3) 0.0250(7) Uani 1 1 d . . . . .
N4 N 0.4607(3) 0.5886(3) 0.1689(3) 0.0255(7) Uani 1 1 d . . . . .
N5 N 0.3847(3) 0.7850(3) 0.2789(3) 0.0250(7) Uani 1 1 d . . . . .
C18 C 0.4035(4) 0.7799(4) 0.0877(3) 0.0287(9) Uani 1 1 d . . . . .
C5 C 0.2500(4) 0.8045(3) 0.1171(3) 0.0276(9) Uani 1 1 d . . . . .
C29 C 0.4214(4) 0.8116(4) 0.3524(3) 0.0301(9) Uani 1 1 d . . . . .
H29 H 0.406088 0.774561 0.420438 0.036 Uiso 1 1 calc R . . . .
C17 C 0.2510(4) 0.4546(4) 0.3384(3) 0.0310(10) Uani 1 1 d . . . . .
H17 H 0.344353 0.423110 0.333378 0.037 Uiso 1 1 calc R . . . .
C13 C 0.0478(4) 0.6149(3) 0.3544(3) 0.0271(9) Uani 1 1 d . . . . .
C25 C 0.4175(4) 0.8311(4) 0.1788(3) 0.0283(9) Uani 1 1 d . . . . .
C6 C -0.0278(4) 0.7483(3) 0.3573(3) 0.0295(9) Uani 1 1 d . . . . .
C14 C -0.0186(4) 0.5448(4) 0.3635(3) 0.0312(10) Uani 1 1 d . . . . .
H14 H -0.114317 0.578656 0.374449 0.037 Uiso 1 1 calc R . . . .
C7 C -0.1817(4) 0.7847(4) 0.3802(4) 0.0348(10) Uani 1 1 d . . . . .
H7A H -0.187457 0.751290 0.321276 0.052 Uiso 1 1 calc GR . . . .
H7B H -0.229139 0.869244 0.382604 0.052 Uiso 1 1 calc GR . . . .
H7C H -0.226817 0.756807 0.451421 0.052 Uiso 1 1 calc GR . . . .
C20 C 0.4938(4) 0.6490(4) 0.0783(3) 0.0282(9) Uani 1 1 d . . . . .
C9 C -0.1358(4) 0.8732(3) 0.5359(4) 0.0342(10) Uani 1 1 d . . . . .
H9 H -0.225932 0.894767 0.537000 0.041 Uiso 1 1 calc R . . . .
C24 C 0.5473(4) 0.4777(4) 0.1673(3) 0.0296(9) Uani 1 1 d . . . . .
H24 H 0.523191 0.436182 0.231514 0.035 Uiso 1 1 calc R . . . .
C28 C 0.4796(4) 0.8891(4) 0.3353(3) 0.0346(10) Uani 1 1 d . . . . .
H28 H 0.502598 0.905754 0.390177 0.042 Uiso 1 1 calc R . . . .
C19 C 0.4578(5) 0.8340(4) -0.0223(3) 0.0355(11) Uani 1 1 d . . . . .
H19A H 0.450986 0.800515 -0.080548 0.053 Uiso 1 1 calc GR . . . .
H19B H 0.555714 0.818274 -0.042175 0.053 Uiso 1 1 calc GR . . . .
H19C H 0.401296 0.917838 -0.014195 0.053 Uiso 1 1 calc GR . . . .
C1 C 0.0463(4) 0.7885(3) 0.2451(3) 0.0282(9) Uani 1 1 d . . . . .
C12 C 0.1224(4) 0.8097(4) 0.5305(3) 0.0337(10) Uani 1 1 d . . . . .
H12 H 0.213087 0.786061 0.529239 0.040 Uiso 1 1 calc R . . . .
C16 C 0.1918(4) 0.3798(4) 0.3452(4) 0.0347(10) Uani 1 1 d . . . . .
H16 H 0.244476 0.298526 0.342171 0.042 Uiso 1 1 calc R . . . .
C27 C 0.5035(5) 0.9419(4) 0.2365(4) 0.0372(11) Uani 1 1 d . . . . .
H27 H 0.540730 0.997869 0.222581 0.045 Uiso 1 1 calc R . . . .
C26 C 0.4725(4) 0.9119(4) 0.1579(3) 0.0334(10) Uani 1 1 d . . . . .
H26 H 0.489055 0.947149 0.088943 0.040 Uiso 1 1 calc R . . . .
C2 C -0.0207(5) 0.8395(4) 0.1746(4) 0.0364(11) Uani 1 1 d . . . . .
H2 H -0.115088 0.851856 0.196095 0.044 Uiso 1 1 calc R . . . .
C22 C 0.7002(5) 0.4794(4) -0.0168(4) 0.0416(12) Uani 1 1 d . . . . .
H22 H 0.780467 0.441522 -0.081876 0.050 Uiso 1 1 calc R . . . .
C3 C 0.0494(5) 0.8723(4) 0.0736(4) 0.0394(11) Uani 1 1 d . . . . .
H3 H 0.005415 0.904777 0.023407 0.047 Uiso 1 1 calc R . . . .
C21 C 0.6134(4) 0.5939(4) -0.0160(4) 0.0355(10) Uani 1 1 d . . . . .
H21 H 0.635183 0.635783 -0.080289 0.043 Uiso 1 1 calc R . . . .
C8 C -0.0179(4) 0.8014(3) 0.4499(3) 0.0291(9) Uani 1 1 d . . . . .
C23 C 0.6695(4) 0.4203(4) 0.0777(4) 0.0345(10) Uani 1 1 d . . . . .
H23 H 0.730566 0.342505 0.080967 0.041 Uiso 1 1 calc R . . . .
C15 C 0.0535(5) 0.4254(4) 0.3567(3) 0.0341(10) Uani 1 1 d . . . . .
H15 H 0.009930 0.376379 0.359800 0.041 Uiso 1 1 calc R . . . .
C4 C 0.1845(5) 0.8573(4) 0.0461(4) 0.0354(10) Uani 1 1 d . . . . .
H4 H 0.232684 0.883361 -0.021826 0.043 Uiso 1 1 calc R . . . .
C10 C -0.1229(5) 0.9136(4) 0.6197(4) 0.0416(12) Uani 1 1 d . . . . .
H10 H -0.203772 0.963718 0.678228 0.050 Uiso 1 1 calc R . . . .
C11 C 0.0089(5) 0.8808(4) 0.6184(4) 0.0400(11) Uani 1 1 d . . . . .
H11 H 0.020424 0.906338 0.676027 0.048 Uiso 1 1 calc R . . . .
P2 P 0.1221(11) 0.2195(10) 0.0667(10) 0.121(5) Uani 0.243(5) 1 d D U P A 1
F7 F 0.007(2) 0.3063(16) 0.0219(19) 0.155(9) Uani 0.243(5) 1 d D U P A 1
F11 F 0.238(2) 0.1370(18) 0.1123(15) 0.145(7) Uani 0.243(5) 1 d D U P A 1
F10 F 0.220(2) 0.2859(17) -0.0020(16) 0.155(9) Uani 0.243(5) 1 d D U P A 1
F8 F 0.019(2) 0.1587(18) 0.1326(14) 0.153(8) Uani 0.243(5) 1 d D U P A 1
F9 F 0.056(2) 0.306(2) 0.1709(15) 0.190(9) Uani 0.243(5) 1 d D U P A 1
F12 F 0.1939(14) 0.1318(12) -0.0361(11) 0.092(5) Uani 0.243(5) 1 d D U P A 1
O2 O 0.6784(4) 0.4588(4) 0.3568(3) 0.0624(10) Uani 1 1 d . . . . .
H2A H 0.747311 0.418134 0.376533 0.094 Uiso 1 1 d G . . . .
H2B H 0.676332 0.527342 0.340850 0.094 Uiso 1 1 d G . . . .
O3 O 0.8055(5) 0.5828(4) 0.2036(3) 0.0764(12) Uani 1 1 d . . . . .
H3A H 0.770195 0.640498 0.167152 0.115 Uiso 1 1 d G . . . .
H3B H 0.886482 0.533785 0.158507 0.115 Uiso 1 1 d G . . . .
P2A P 0.0990(2) 0.2735(2) 0.08197(18) 0.0424(6) Uani 0.757(5) 1 d D U P A 2
F8A F 0.2360(4) 0.2550(5) -0.0291(4) 0.0668(15) Uani 0.757(5) 1 d D U P A 2
F7A F 0.0080(5) 0.3126(4) 0.0106(4) 0.0606(14) Uani 0.757(5) 1 d D U P A 2
F12A F 0.0764(4) 0.4030(3) 0.0933(3) 0.0507(11) Uani 0.757(5) 1 d D U P A 2
F10A F -0.0374(4) 0.2972(3) 0.1955(3) 0.0576(12) Uani 0.757(5) 1 d D U P A 2
F11A F 0.1930(4) 0.2334(3) 0.1530(3) 0.0485(11) Uani 0.757(5) 1 d D U P A 2
F9A F 0.1215(5) 0.1429(4) 0.0742(5) 0.0795(17) Uani 0.757(5) 1 d D U P A 2

loop_
_atom_site_aniso_label
_atom_site_aniso_U_11
_atom_site_aniso_U_22
_atom_site_aniso_U_33
_atom_site_aniso_U_23
_atom_site_aniso_U_13
_atom_site_aniso_U_12
Ru1 0.02512(18) 0.02277(19) 0.02406(18) -0.00198(13) -0.00547(13) -0.01346(14)
P1 0.0410(7) 0.0240(6) 0.0341(6) -0.0006(5) -0.0204(5) -0.0133(5)
F1 0.0394(15) 0.0316(14) 0.0440(15) -0.0097(12) -0.0171(12) -0.0047(12)
F2 0.0644(19) 0.0379(16) 0.0565(18) 0.0040(13) -0.0422(15) -0.0164(14)
F3 0.0604(19) 0.075(2) 0.0440(17) -0.0045(15) -0.0084(15) -0.0455(17)
F4 0.0564(18) 0.0367(16) 0.0493(17) -0.0090(13) -0.0348(15) 0.0009(13)
O1 0.0361(17) 0.0293(17) 0.0358(17) -0.0020(13) -0.0085(14) -0.0141(14)
F5 0.089(2) 0.0389(17) 0.0518(18) -0.0141(14) -0.0427(17) -0.0091(16)
F6 0.083(2) 0.074(2) 0.081(2) 0.0265(18) -0.042(2) -0.061(2)
N1 0.0244(17) 0.0217(17) 0.0271(18) -0.0059(14) -0.0045(14) -0.0132(15)
N2 0.0279(18) 0.0239(18) 0.0287(19) -0.0014(15) -0.0055(15) -0.0156(16)
N3 0.0235(17) 0.0184(17) 0.0279(18) -0.0014(14) -0.0034(15) -0.0102(15)
N4 0.0278(18) 0.0279(19) 0.0251(18) -0.0038(15) -0.0064(15) -0.0178(16)
N5 0.0290(18) 0.0254(18) 0.0234(18) -0.0020(14) -0.0080(15) -0.0153(16)
C18 0.038(2) 0.035(2) 0.020(2) -0.0024(17) -0.0069(18) -0.024(2)
C5 0.037(2) 0.022(2) 0.026(2) -0.0041(17) -0.0102(19) -0.0153(19)
C29 0.033(2) 0.033(2) 0.027(2) -0.0025(18) -0.0069(18) -0.020(2)
C17 0.030(2) 0.026(2) 0.033(2) -0.0018(19) -0.0058(19) -0.014(2)
C13 0.026(2) 0.028(2) 0.026(2) -0.0032(17) -0.0044(17) -0.0136(19)
C25 0.031(2) 0.033(2) 0.024(2) -0.0041(18) -0.0067(18) -0.018(2)
C6 0.026(2) 0.022(2) 0.037(2) -0.0003(18) -0.0081(19) -0.0113(18)
C14 0.029(2) 0.029(2) 0.038(2) -0.0010(19) -0.0092(19) -0.017(2)
C7 0.029(2) 0.026(2) 0.048(3) -0.002(2) -0.011(2) -0.012(2)
C20 0.030(2) 0.038(2) 0.024(2) -0.0056(18) -0.0064(18) -0.023(2)
C9 0.029(2) 0.024(2) 0.042(3) -0.006(2) -0.005(2) -0.0109(19)
C24 0.030(2) 0.030(2) 0.034(2) -0.0046(19) -0.0096(19) -0.018(2)
C28 0.041(3) 0.045(3) 0.027(2) -0.007(2) -0.009(2) -0.028(2)
C19 0.047(3) 0.046(3) 0.025(2) 0.003(2) -0.011(2) -0.032(2)
C1 0.030(2) 0.018(2) 0.037(2) -0.0031(18) -0.0123(19) -0.0097(18)
C12 0.036(2) 0.038(3) 0.029(2) -0.0065(19) -0.0036(19) -0.022(2)
C16 0.035(2) 0.021(2) 0.041(3) -0.0031(19) -0.007(2) -0.012(2)
C27 0.046(3) 0.043(3) 0.033(2) -0.004(2) -0.008(2) -0.032(2)
C26 0.043(3) 0.036(3) 0.028(2) 0.0000(19) -0.010(2) -0.025(2)
C2 0.032(2) 0.025(2) 0.049(3) 0.003(2) -0.013(2) -0.013(2)
C22 0.036(3) 0.050(3) 0.029(2) -0.018(2) 0.002(2) -0.018(2)
C3 0.043(3) 0.028(2) 0.050(3) 0.005(2) -0.027(2) -0.011(2)
C21 0.033(2) 0.040(3) 0.030(2) -0.005(2) -0.004(2) -0.019(2)
C8 0.030(2) 0.019(2) 0.033(2) -0.0026(18) -0.0049(19) -0.0120(19)
C23 0.027(2) 0.030(2) 0.040(3) -0.010(2) -0.004(2) -0.011(2)
C15 0.040(3) 0.030(2) 0.034(2) -0.0038(19) -0.007(2) -0.022(2)
C4 0.047(3) 0.025(2) 0.038(3) 0.003(2) -0.015(2) -0.021(2)
C10 0.044(3) 0.029(2) 0.035(3) -0.011(2) 0.003(2) -0.014(2)
C11 0.043(3) 0.039(3) 0.034(3) -0.011(2) -0.004(2) -0.021(2)
P2 0.108(9) 0.093(11) 0.182(12) -0.020(7) -0.071(8) -0.041(8)
F7 0.120(13) 0.164(15) 0.173(17) -0.020(11) -0.078(13) -0.025(10)
F11 0.149(12) 0.175(14) 0.150(14) -0.003(10) -0.096(11) -0.066(9)
F10 0.172(15) 0.176(15) 0.194(16) 0.012(11) -0.094(11) -0.119(14)
F8 0.117(12) 0.215(16) 0.128(13) -0.011(11) -0.021(9) -0.091(12)
F9 0.177(16) 0.223(16) 0.181(13) -0.077(12) -0.077(11) -0.063(11)
F12 0.092(11) 0.102(11) 0.105(10) 0.016(8) -0.049(8) -0.055(9)
O2 0.053(2) 0.076(3) 0.052(2) 0.001(2) -0.0147(19) -0.026(2)
O3 0.070(3) 0.104(4) 0.059(3) -0.003(2) -0.016(2) -0.046(3)
P2A 0.0306(10) 0.0489(14) 0.0484(12) -0.0109(10) -0.0081(8) -0.0207(10)
F8A 0.031(2) 0.105(4) 0.039(2) -0.022(2) -0.0042(18) -0.008(2)
F7A 0.044(3) 0.070(3) 0.075(3) -0.020(2) -0.029(2) -0.018(2)
F12A 0.045(2) 0.054(2) 0.056(2) -0.0065(19) -0.0103(18) -0.0297(19)
F10A 0.037(2) 0.059(3) 0.067(3) 0.003(2) -0.0044(19) -0.028(2)
F11A 0.039(2) 0.062(3) 0.047(2) -0.0060(19) -0.0132(17) -0.024(2)
F9A 0.072(3) 0.044(3) 0.136(5) -0.025(3) -0.054(4) -0.015(3)

loop_
_atom_type_symbol
_atom_type_description
_atom_type_scat_dispersion_real
_atom_type_scat_dispersion_imag
_atom_type_scat_source
C C 0.0033 0.0016 'International Tables Vol C Tables 4.2.6.8 and 6.1.1.4'
H H 0.0000 0.0000 'International Tables Vol C Tables 4.2.6.8 and 6.1.1.4'
F F 0.0171 0.0103 'International Tables Vol C Tables 4.2.6.8 and 6.1.1.4'
N N 0.0061 0.0033 'International Tables Vol C Tables 4.2.6.8 and 6.1.1.4'
O O 0.0106 0.0060 'International Tables Vol C Tables 4.2.6.8 and 6.1.1.4'
P P 0.1023 0.0942 'International Tables Vol C Tables 4.2.6.8 and 6.1.1.4'
Ru Ru -1.2594 0.8363 'International Tables Vol C Tables 4.2.6.8 and 6.1.1.4'

loop_
_geom_angle_atom_site_label_1
_geom_angle_atom_site_label_2
_geom_angle_atom_site_label_3
_geom_angle
N1 Ru1 O1 178.80(11)
N1 Ru1 N2 88.38(13)
N1 Ru1 N3 88.15(12)
N1 Ru1 N4 89.78(13)
N1 Ru1 N5 90.43(12)
N2 Ru1 O1 91.23(13)
N2 Ru1 N3 83.80(12)
N2 Ru1 N4 176.94(12)
N2 Ru1 N5 96.63(12)
N3 Ru1 O1 90.68(12)
N3 Ru1 N4 98.58(12)
N4 Ru1 O1 90.66(12)
N5 Ru1 O1 90.74(12)
N5 Ru1 N3 178.50(13)
N5 Ru1 N4 80.93(12)
F1 P1 F2 91.15(15)
F1 P1 F4 89.04(14)
F1 P1 F5 178.68(16)
F1 P1 F6 90.84(16)
F2 P1 F4 179.25(16)
F2 P1 F5 90.14(15)
F3 P1 F1 90.66(15)
F3 P1 F2 89.93(16)
F3 P1 F4 90.79(16)
F3 P1 F5 89.03(17)
F3 P1 F6 178.49(18)
F4 P1 F5 89.68(15)
F6 P1 F2 90.27(16)
F6 P1 F4 89.00(17)
F6 P1 F5 89.47(17)
Ru1 O1 H1A 111.4
Ru1 O1 H1B 111.5
H1A O1 H1B 107.1
C5 N1 Ru1 120.8(3)
C5 N1 C1 118.5(4)
C1 N1 Ru1 120.6(3)
C12 N2 Ru1 122.1(3)
C12 N2 C8 118.3(3)
C8 N2 Ru1 119.5(3)
C17 N3 Ru1 121.5(3)
C17 N3 C13 118.4(3)
C13 N3 Ru1 120.2(3)
C20 N4 Ru1 118.2(3)
C24 N4 Ru1 122.6(3)
C24 N4 C20 119.0(3)
C29 N5 Ru1 123.5(3)
C29 N5 C25 117.3(3)
C25 N5 Ru1 119.1(2)
C5 C18 C25 111.4(3)
C20 C18 C5 110.6(3)
C20 C18 C25 106.5(3)
C20 C18 C19 110.4(3)
C19 C18 C5 108.7(3)
C19 C18 C25 109.2(3)
N1 C5 C18 116.6(4)
N1 C5 C4 121.2(4)
C4 C5 C18 122.2(4)
N5 C29 H29 118.0
N5 C29 C28 124.0(4)
C28 C29 H29 118.0
N3 C17 H17 118.4
N3 C17 C16 123.2(4)
C16 C17 H17 118.4
N3 C13 C6 116.9(3)
N3 C13 C14 121.2(4)
C14 C13 C6 121.8(4)
N5 C25 C18 116.4(3)
N5 C25 C26 120.9(4)
C26 C25 C18 122.5(4)
C13 C6 C8 109.0(3)
C7 C6 C13 109.9(3)
C7 C6 C1 110.6(4)
C7 C6 C8 109.8(3)
C1 C6 C13 108.1(3)
C1 C6 C8 109.5(3)
C13 C14 H14 119.8
C13 C14 C15 120.5(4)
C15 C14 H14 119.8
C6 C7 H7A 109.5
C6 C7 H7B 109.5
C6 C7 H7C 109.5
H7A C7 H7B 109.5
H7A C7 H7C 109.5
H7B C7 H7C 109.5
N4 C20 C18 117.8(3)
N4 C20 C21 119.7(4)
C21 C20 C18 122.3(4)
C8 C9 H9 119.9
C10 C9 H9 119.9
C10 C9 C8 120.3(4)
N4 C24 H24 118.2
N4 C24 C23 123.6(4)
C23 C24 H24 118.2
C29 C28 H28 120.9
C29 C28 C27 118.2(4)
C27 C28 H28 120.9
C18 C19 H19A 109.5
C18 C19 H19B 109.5
C18 C19 H19C 109.5
H19A C19 H19B 109.5
H19A C19 H19C 109.5
H19B C19 H19C 109.5
N1 C1 C6 117.5(4)
N1 C1 C2 121.2(4)
C2 C1 C6 121.2(4)
N2 C12 H12 118.2
N2 C12 C11 123.6(4)
C11 C12 H12 118.2
C17 C16 H16 120.6
C17 C16 C15 118.8(4)
C15 C16 H16 120.6
C28 C27 H27 120.7
C28 C27 C26 118.7(4)
C26 C27 H27 120.7
C25 C26 C27 120.5(4)
C25 C26 H26 119.8
C27 C26 H26 119.8
C1 C2 H2 120.0
C3 C2 C1 119.9(4)
C3 C2 H2 120.0
C21 C22 H22 120.4
C21 C22 C23 119.2(4)
C23 C22 H22 120.4
C2 C3 H3 120.5
C2 C3 C4 118.9(4)
C4 C3 H3 120.5
C20 C21 H21 119.7
C22 C21 C20 120.6(4)
C22 C21 H21 119.7
N2 C8 C6 117.4(3)
N2 C8 C9 120.6(4)
C9 C8 C6 122.0(4)
C24 C23 H23 121.1
C22 C23 C24 117.8(4)
C22 C23 H23 121.1
C14 C15 C16 117.7(4)
C14 C15 H15 121.1
C16 C15 H15 121.1
C5 C4 H4 120.0
C3 C4 C5 120.0(4)
C3 C4 H4 120.0
C9 C10 H10 120.2
C9 C10 C11 119.6(4)
C11 C10 H10 120.2
C12 C11 C10 117.6(4)
C12 C11 H11 121.2
C10 C11 H11 121.2
F7 P2 F11 177.7(10)
F7 P2 F10 88.4(8)
F11 P2 F10 90.0(8)
F8 P2 F7 88.6(8)
F8 P2 F11 93.1(11)
F8 P2 F10 176.9(10)
F9 P2 F7 90.9(8)
F9 P2 F11 87.5(12)
F9 P2 F10 89.2(7)
F9 P2 F8 90.7(7)
F12 P2 F7 91.4(8)
F12 P2 F11 90.1(7)
F12 P2 F10 89.8(7)
F12 P2 F8 90.5(7)
F12 P2 F9 177.5(10)
H2A O2 H2B 109.5
H3A O3 H3B 109.4
F8A P2A F10A 177.1(3)
F8A P2A F11A 89.8(2)
F7A P2A F8A 89.5(3)
F7A P2A F12A 90.2(2)
F7A P2A F10A 91.7(2)
F7A P2A F11A 179.3(3)
F7A P2A F9A 91.2(3)
F12A P2A F8A 88.6(2)
F12A P2A F10A 88.8(2)
F12A P2A F11A 89.9(2)
F12A P2A F9A 178.3(3)
F11A P2A F10A 89.0(2)
F9A P2A F8A 92.5(3)
F9A P2A F10A 90.1(3)
F9A P2A F11A 88.8(3)

loop_
_geom_bond_atom_site_label_1
_geom_bond_atom_site_label_2
_geom_bond_distance
Ru1 O1 2.158(3)
Ru1 N1 2.001(3)
Ru1 N2 2.055(3)
Ru1 N3 2.076(3)
Ru1 N4 2.087(3)
Ru1 N5 2.065(3)
P1 F1 1.588(3)
P1 F2 1.592(3)
P1 F3 1.583(3)
P1 F4 1.596(3)
P1 F5 1.607(3)
P1 F6 1.589(3)
O1 H1A 0.9078
O1 H1B 0.9092
N1 C5 1.359(5)
N1 C1 1.368(5)
N2 C12 1.352(5)
N2 C8 1.358(5)
N3 C17 1.339(5)
N3 C13 1.346(5)
N4 C20 1.352(5)
N4 C24 1.337(5)
N5 C29 1.347(5)
N5 C25 1.355(5)
C18 C5 1.541(5)
C18 C25 1.547(5)
C18 C20 1.535(6)
C18 C19 1.539(5)
C5 C4 1.380(6)
C29 H29 0.9500
C29 C28 1.373(5)
C17 H17 0.9500
C17 C16 1.376(5)
C13 C6 1.548(6)
C13 C14 1.380(5)
C25 C26 1.380(5)
C6 C7 1.531(5)
C6 C1 1.533(6)
C6 C8 1.550(6)
C14 H14 0.9500
C14 C15 1.387(6)
C7 H7A 0.9800
C7 H7B 0.9800
C7 H7C 0.9800
C20 C21 1.392(6)
C9 H9 0.9500
C9 C8 1.384(6)
C9 C10 1.376(6)
C24 H24 0.9500
C24 C23 1.377(6)
C28 H28 0.9500
C28 C27 1.374(6)
C19 H19A 0.9800
C19 H19B 0.9800
C19 H19C 0.9800
C1 C2 1.380(6)
C12 H12 0.9500
C12 C11 1.377(6)
C16 H16 0.9500
C16 C15 1.391(6)
C27 H27 0.9500
C27 C26 1.382(6)
C26 H26 0.9500
C2 H2 0.9500
C2 C3 1.373(6)
C22 H22 0.9500
C22 C21 1.373(6)
C22 C23 1.376(6)
C3 H3 0.9500
C3 C4 1.377(6)
C21 H21 0.9500
C23 H23 0.9500
C15 H15 0.9500
C4 H4 0.9500
C10 H10 0.9500
C10 C11 1.387(6)
C11 H11 0.9500
P2 F7 1.599(10)
P2 F11 1.599(9)
P2 F10 1.615(9)
P2 F8 1.598(9)
P2 F9 1.590(9)
P2 F12 1.577(9)
O2 H2A 0.8686
O2 H2B 0.8704
O3 H3A 0.8707
O3 H3B 0.8699
P2A F8A 1.605(4)
P2A F7A 1.583(4)
P2A F12A 1.586(4)
P2A F10A 1.611(4)
P2A F11A 1.606(4)
P2A F9A 1.593(4)

loop_
_geom_torsion_atom_site_label_1
_geom_torsion_atom_site_label_2
_geom_torsion_atom_site_label_3
_geom_torsion_atom_site_label_4
_geom_torsion
Ru1 N1 C5 C18 -4.1(4)
Ru1 N1 C5 C4 173.6(3)
Ru1 N1 C1 C6 4.9(4)
Ru1 N1 C1 C2 -172.6(3)
Ru1 N2 C12 C11 174.9(3)
Ru1 N2 C8 C6 7.4(4)
Ru1 N2 C8 C9 -174.7(3)
Ru1 N3 C17 C16 -173.1(3)
Ru1 N3 C13 C6 -3.4(5)
Ru1 N3 C13 C14 174.2(3)
Ru1 N4 C20 C18 2.9(4)
Ru1 N4 C20 C21 177.5(3)
Ru1 N4 C24 C23 -174.8(3)
Ru1 N5 C29 C28 -175.6(3)
Ru1 N5 C25 C18 -11.7(5)
Ru1 N5 C25 C26 174.0(3)
N1 C5 C4 C3 -0.9(6)
N1 C1 C2 C3 -1.2(6)
N2 C12 C11 C10 0.7(7)
N3 C17 C16 C15 -2.4(6)
N3 C13 C6 C7 -178.0(4)
N3 C13 C6 C1 61.3(5)
N3 C13 C6 C8 -57.7(4)
N3 C13 C14 C15 0.3(6)
N4 C20 C21 C22 -1.8(6)
N4 C24 C23 C22 -3.1(6)
N5 C29 C28 C27 -0.8(7)
N5 C25 C26 C27 4.2(7)
C18 C5 C4 C3 176.7(4)
C18 C25 C26 C27 -169.8(4)
C18 C20 C21 C22 172.6(4)
C5 N1 C1 C6 -178.8(3)
C5 N1 C1 C2 3.7(5)
C5 C18 C25 N5 65.2(5)
C5 C18 C25 C26 -120.7(4)
C5 C18 C20 N4 -60.5(4)
C5 C18 C20 C21 125.1(4)
C29 N5 C25 C18 167.5(4)
C29 N5 C25 C26 -6.8(6)
C29 C28 C27 C26 -2.1(7)
C17 N3 C13 C6 178.3(3)
C17 N3 C13 C14 -4.1(6)
C17 C16 C15 C14 -1.6(6)
C13 N3 C17 C16 5.2(6)
C13 C6 C1 N1 -63.1(4)
C13 C6 C1 C2 114.4(4)
C13 C6 C8 N2 55.7(4)
C13 C6 C8 C9 -122.2(4)
C13 C14 C15 C16 2.6(6)
C25 N5 C29 C28 5.3(6)
C25 C18 C5 N1 -56.2(4)
C25 C18 C5 C4 126.1(4)
C25 C18 C20 N4 60.7(4)
C25 C18 C20 C21 -113.8(4)
C6 C13 C14 C15 177.7(4)
C6 C1 C2 C3 -178.6(4)
C14 C13 C6 C7 4.4(5)
C14 C13 C6 C1 -116.3(4)
C14 C13 C6 C8 124.7(4)
C7 C6 C1 N1 176.6(3)
C7 C6 C1 C2 -6.0(5)
C7 C6 C8 N2 176.1(3)
C7 C6 C8 C9 -1.9(5)
C20 N4 C24 C23 -0.2(5)
C20 C18 C5 N1 61.9(4)
C20 C18 C5 C4 -115.7(4)
C20 C18 C25 N5 -55.4(4)
C20 C18 C25 C26 118.7(4)
C9 C10 C11 C12 1.2(7)
C24 N4 C20 C18 -171.9(3)
C24 N4 C20 C21 2.7(5)
C28 C27 C26 C25 0.5(7)
C19 C18 C5 N1 -176.6(3)
C19 C18 C5 C4 5.7(5)
C19 C18 C25 N5 -174.7(4)
C19 C18 C25 C26 -0.5(6)
C19 C18 C20 N4 179.1(3)
C19 C18 C20 C21 4.7(5)
C1 N1 C5 C18 179.6(3)
C1 N1 C5 C4 -2.7(5)
C1 C6 C8 N2 -62.3(5)
C1 C6 C8 C9 119.7(4)
C1 C2 C3 C4 -2.4(6)
C12 N2 C8 C6 -174.8(3)
C12 N2 C8 C9 3.2(6)
C2 C3 C4 C5 3.4(6)
C21 C22 C23 C24 3.9(6)
C8 N2 C12 C11 -2.8(6)
C8 C6 C1 N1 55.5(4)
C8 C6 C1 C2 -127.0(4)
C8 C9 C10 C11 -0.8(6)
C23 C22 C21 C20 -1.6(6)
C10 C9 C8 N2 -1.4(6)
C10 C9 C8 C6 176.5(4)
